data_7024519
loop_
_publ_author_name
'Hatanp\"a\"a, Timo'
'Vehkam\"aki, Marko'
'Ritala, Mikko'
'Leskel\"a, Markku'

_publ_section_title
;
 Study of bismuth alkoxides as possible precursors for ALD.
;
_journal_issue 13
_journal_name_full 'Dalton transactions (Cambridge, England : 2003)'
_journal_page_first 3219
_journal_page_last 3226
_journal_paper_doi 10.1039/b918175j
_journal_volume 39
_journal_year 2010
_chemical_formula_moiety 'C30 H63 Bi O3'
_chemical_formula_sum 'C30 H63 Bi O3'
_chemical_formula_weight 680.78
_chemical_name_common Tris(2-methyl-3-(2-propyl)-4-methyl-3-pentoxy)bismuth(iii)
_chemical_name_systematic
;
Tris(2-methyl-3-(2-propyl)-4-methyl-3-pentoxy)bismuth(III)
;
_space_group_IT_number 14
_symmetry_cell_setting monoclinic
_symmetry_space_group_name_Hall '-P 2ybc'
_symmetry_space_group_name_H-M 'P 1 21/c 1'
_atom_sites_solution_hydrogens geom
_atom_sites_solution_primary direct
_atom_sites_solution_secondary difmap
_audit_creation_method SHELXL-97
_cell_angle_alpha 90.00
_cell_angle_beta 90.65(3)
_cell_angle_gamma 90.00
_cell_formula_units_Z 4
_cell_length_a 7.6159(15)
_cell_length_b 11.238(2)
_cell_length_c 37.257(8)
_cell_measurement_reflns_used 22442
_cell_measurement_temperature 173(2)
_cell_measurement_theta_max 27.50
_cell_measurement_theta_min 5.03
_cell_volume 3188.5(11)
_computing_cell_refinement 'COLLECT (Nonius, 2002)'
_computing_data_collection 'COLLECT (Nonius, 2002)'
_computing_data_reduction 'COLLECT (Nonius, 2002)'
_computing_molecular_graphics 'SHELXTL (Sheldrick, 1990)'
_computing_publication_material 'SHELX97 (Sheldrick, 1997)'
_computing_structure_refinement 'SHELXL-97 (Sheldrick, 1997)'
_computing_structure_solution 'SHELXS-97 (Sheldrick, 1990)'
_diffrn_ambient_temperature 173(2)
_diffrn_measured_fraction_theta_full 0.957
_diffrn_measured_fraction_theta_max 0.957
_diffrn_measurement_device_type KappaCCD
_diffrn_measurement_method CCD
_diffrn_radiation_monochromator graphite
_diffrn_radiation_source 'fine-focus sealed tube'
_diffrn_radiation_type MoK\a
_diffrn_radiation_wavelength 0.71073
_diffrn_reflns_av_R_equivalents 0.0345
_diffrn_reflns_av_sigmaI/netI 0.0404
_diffrn_reflns_limit_h_max 9
_diffrn_reflns_limit_h_min -9
_diffrn_reflns_limit_k_max 12
_diffrn_reflns_limit_k_min -14
_diffrn_reflns_limit_l_max 48
_diffrn_reflns_limit_l_min -48
_diffrn_reflns_number 22442
_diffrn_reflns_theta_full 27.50
_diffrn_reflns_theta_max 27.50
_diffrn_reflns_theta_min 5.03
_exptl_absorpt_coefficient_mu 5.555
_exptl_absorpt_correction_T_max 0.18
_exptl_absorpt_correction_T_min 0.08
_exptl_absorpt_correction_type multi-scan
_exptl_absorpt_process_details 'Sadabs, Sheldrick 1996'
_exptl_crystal_colour Colorless
_exptl_crystal_density_diffrn 1.418
_exptl_crystal_density_method 'not measured'
_exptl_crystal_description block
_exptl_crystal_F_000 1400
_exptl_crystal_size_max 0.60
_exptl_crystal_size_mid 0.40
_exptl_crystal_size_min 0.30
_refine_diff_density_max 1.915
_refine_diff_density_min -2.198
_refine_diff_density_rms 0.127
_refine_ls_extinction_method none
_refine_ls_goodness_of_fit_ref 1.026
_refine_ls_hydrogen_treatment constr
_refine_ls_matrix_type full
_refine_ls_number_parameters 324
_refine_ls_number_reflns 7009
_refine_ls_number_restraints 0
_refine_ls_restrained_S_all 1.026
_refine_ls_R_factor_all 0.0400
_refine_ls_R_factor_gt 0.0302
_refine_ls_shift/su_max 0.001
_refine_ls_shift/su_mean 0.000
_refine_ls_structure_factor_coef Fsqd
_refine_ls_weighting_details 'calc w=1/[\s^2^(Fo^2^)+(0.0380P)^2^+6.4147P] where P=(Fo^2^+2Fc^2^)/3'
_refine_ls_weighting_scheme calc
_refine_ls_wR_factor_gt 0.0723
_refine_ls_wR_factor_ref 0.0770
_reflns_number_gt 5853
_reflns_number_total 7009
_reflns_threshold_expression >2sigma(I)
_cod_data_source_file b918175j.txt
_cod_data_source_block 3
_cod_depositor_comments
;
The following automatic conversions were performed:

'_symmetry_cell_setting' value 'Monoclinic' changed to 'monoclinic'
according to /home/saulius/struct/CIF-dictionaries/cif_core.dic
dictionary named 'cif_core.dic' version 2.4.2 from 2011-04-26.

Automatic conversion script
Id: cif_fix_values 1891 2012-01-12 08:04:46Z andrius 
;
_cod_original_cell_volume 3188.6(11)
_cod_original_sg_symbol_H-M P21/c
_cod_database_code 7024519

loop_
_symmetry_equiv_pos_as_xyz
'x, y, z'
'-x, y+1/2, -z+1/2'
'-x, -y, -z'
'x, -y-1/2, z-1/2'

loop_
_atom_site_label
_atom_site_type_symbol
_atom_site_fract_x
_atom_site_fract_y
_atom_site_fract_z
_atom_site_U_iso_or_equiv
_atom_site_adp_type
_atom_site_occupancy
_atom_site_symmetry_multiplicity
_atom_site_calc_flag
_atom_site_refinement_flags
Bi1 Bi 0.876913(17) 0.796164(12) 0.125807(3) 0.01681(6) Uani 1 1 d .
O3 O 0.6937(4) 0.7815(2) 0.08493(7) 0.0224(6) Uani 1 1 d .
O2 O 0.8223(3) 0.9735(2) 0.13064(6) 0.0187(5) Uani 1 1 d .
O1 O 0.7036(3) 0.7506(2) 0.16565(6) 0.0185(5) Uani 1 1 d .
C1 C 0.7348(5) 0.7240(3) 0.20285(9) 0.0203(8) Uani 1 1 d .
C23 C 0.7455(5) 0.5981(4) 0.05033(10) 0.0250(8) Uani 1 1 d .
H23A H 0.6771 0.5382 0.0361 0.030 Uiso 1 1 calc R
C29 C 0.5073(5) 0.6138(4) 0.09772(10) 0.0241(8) Uani 1 1 d .
H29A H 0.5954 0.5967 0.1171 0.029 Uiso 1 1 calc R
C16 C 1.0312(5) 1.1291(4) 0.14168(11) 0.0251(8) Uani 1 1 d .
H16A H 0.9644 1.1455 0.1641 0.030 Uiso 1 1 calc R
C9 C 0.8810(6) 0.8083(4) 0.21808(10) 0.0266(9) Uani 1 1 d .
H9A H 0.9774 0.8054 0.2001 0.032 Uiso 1 1 calc R
C11 C 0.8919(5) 1.0795(3) 0.11463(9) 0.0184(7) Uani 1 1 d .
C19 C 0.7314(5) 1.1662(4) 0.11263(11) 0.0244(8) Uani 1 1 d .
H19A H 0.7734 1.2437 0.1027 0.029 Uiso 1 1 calc R
C21 C 0.6099(5) 0.6816(3) 0.06778(9) 0.0182(7) Uani 1 1 d .
C13 C 0.9540(5) 1.0509(4) 0.07565(10) 0.0242(8) Uani 1 1 d .
H13A H 0.8594 1.0001 0.0648 0.029 Uiso 1 1 calc R
C14 C 1.1236(6) 0.9792(4) 0.07183(12) 0.0345(10) Uani 1 1 d .
H14A H 1.1486 0.9677 0.0463 0.052 Uiso 1 1 calc R
H14B H 1.1099 0.9015 0.0834 0.052 Uiso 1 1 calc R
H14C H 1.2209 1.0224 0.0833 0.052 Uiso 1 1 calc R
C26 C 0.4808(6) 0.7398(4) 0.03983(10) 0.0286(9) Uani 1 1 d .
H26A H 0.3765 0.7651 0.0540 0.034 Uiso 1 1 calc R
C24 C 0.8615(6) 0.5276(4) 0.07671(12) 0.0341(10) Uani 1 1 d .
H24A H 0.9273 0.4669 0.0636 0.051 Uiso 1 1 calc R
H24B H 0.7874 0.4889 0.0946 0.051 Uiso 1 1 calc R
H24C H 0.9438 0.5818 0.0888 0.051 Uiso 1 1 calc R
C20 C 0.5858(5) 1.1199(5) 0.08790(12) 0.0361(10) Uani 1 1 d .
H20A H 0.4847 1.1737 0.0889 0.054 Uiso 1 1 calc R
H20B H 0.5504 1.0403 0.0957 0.054 Uiso 1 1 calc R
H20C H 0.6287 1.1161 0.0632 0.054 Uiso 1 1 calc R
C17 C 1.1774(6) 1.0440(4) 0.15323(12) 0.0356(11) Uani 1 1 d .
H17A H 1.2342 1.0740 0.1752 0.053 Uiso 1 1 calc R
H17B H 1.2643 1.0382 0.1341 0.053 Uiso 1 1 calc R
H17C H 1.1276 0.9652 0.1578 0.053 Uiso 1 1 calc R
C6 C 0.7992(6) 0.5922(4) 0.20625(10) 0.0313(10) Uani 1 1 d .
H6A H 0.8197 0.5765 0.2324 0.038 Uiso 1 1 calc R
C15 C 1.1114(6) 1.2488(4) 0.13134(14) 0.0392(11) Uani 1 1 d .
H15A H 1.1784 1.2809 0.1518 0.059 Uiso 1 1 calc R
H15B H 1.0175 1.3045 0.1247 0.059 Uiso 1 1 calc R
H15C H 1.1897 1.2379 0.1109 0.059 Uiso 1 1 calc R
C18 C 0.6509(6) 1.1904(4) 0.14929(14) 0.0376(11) Uani 1 1 d .
H18A H 0.5514 1.2450 0.1465 0.056 Uiso 1 1 calc R
H18B H 0.7395 1.2264 0.1652 0.056 Uiso 1 1 calc R
H18C H 0.6102 1.1154 0.1597 0.056 Uiso 1 1 calc R
C10 C 0.8295(7) 0.9387(4) 0.22046(11) 0.0375(11) Uani 1 1 d .
H10A H 0.9352 0.9873 0.2238 0.056 Uiso 1 1 calc R
H10B H 0.7511 0.9503 0.2408 0.056 Uiso 1 1 calc R
H10C H 0.7691 0.9625 0.1982 0.056 Uiso 1 1 calc R
C3 C 0.5496(6) 0.7357(4) 0.21954(10) 0.0303(9) Uani 1 1 d .
H3A H 0.4797 0.6701 0.2083 0.036 Uiso 1 1 calc R
C12 C 0.9705(7) 1.1587(5) 0.05043(12) 0.0404(11) Uani 1 1 d .
H12A H 0.9911 1.1310 0.0259 0.061 Uiso 1 1 calc R
H12B H 1.0691 1.2086 0.0584 0.061 Uiso 1 1 calc R
H12C H 0.8617 1.2053 0.0510 0.061 Uiso 1 1 calc R
C7 C 0.6655(9) 0.5005(4) 0.19308(13) 0.0548(16) Uani 1 1 d .
H7A H 0.7217 0.4223 0.1917 0.082 Uiso 1 1 calc R
H7B H 0.6215 0.5235 0.1693 0.082 Uiso 1 1 calc R
H7C H 0.5675 0.4970 0.2099 0.082 Uiso 1 1 calc R
C8 C 0.9671(7) 0.7708(5) 0.25395(12) 0.0398(12) Uani 1 1 d .
H8A H 1.0607 0.8272 0.2603 0.060 Uiso 1 1 calc R
H8B H 1.0170 0.6909 0.2516 0.060 Uiso 1 1 calc R
H8C H 0.8786 0.7706 0.2728 0.060 Uiso 1 1 calc R
C4 C 0.5389(7) 0.7123(5) 0.25991(12) 0.0402(12) Uani 1 1 d .
H4A H 0.6011 0.6383 0.2658 0.060 Uiso 1 1 calc R
H4B H 0.4155 0.7049 0.2668 0.060 Uiso 1 1 calc R
H4C H 0.5930 0.7785 0.2731 0.060 Uiso 1 1 calc R
C27 C 0.4083(8) 0.6553(5) 0.01117(14) 0.0483(14) Uani 1 1 d .
H27A H 0.3582 0.5849 0.0227 0.072 Uiso 1 1 calc R
H27B H 0.5033 0.6309 -0.0047 0.072 Uiso 1 1 calc R
H27C H 0.3168 0.6960 -0.0029 0.072 Uiso 1 1 calc R
C5 C 0.9726(8) 0.5678(5) 0.18734(13) 0.0498(14) Uani 1 1 d .
H5A H 1.0186 0.4903 0.1950 0.075 Uiso 1 1 calc R
H5B H 1.0576 0.6301 0.1936 0.075 Uiso 1 1 calc R
H5C H 0.9529 0.5675 0.1613 0.075 Uiso 1 1 calc R
C28 C 0.4274(7) 0.4931(5) 0.08730(14) 0.0450(12) Uani 1 1 d .
H28A H 0.3833 0.4535 0.1088 0.068 Uiso 1 1 calc R
H28B H 0.5176 0.4433 0.0763 0.068 Uiso 1 1 calc R
H28C H 0.3305 0.5054 0.0702 0.068 Uiso 1 1 calc R
C2 C 0.4478(7) 0.8490(6) 0.21015(13) 0.0463(13) Uani 1 1 d .
H2A H 0.3229 0.8370 0.2151 0.069 Uiso 1 1 calc R
H2B H 0.4626 0.8674 0.1846 0.069 Uiso 1 1 calc R
H2C H 0.4926 0.9153 0.2247 0.069 Uiso 1 1 calc R
C25 C 0.5456(8) 0.8524(4) 0.02143(13) 0.0467(14) Uani 1 1 d .
H25A H 0.4474 0.8908 0.0087 0.070 Uiso 1 1 calc R
H25B H 0.6371 0.8317 0.0042 0.070 Uiso 1 1 calc R
H25C H 0.5939 0.9071 0.0395 0.070 Uiso 1 1 calc R
C22 C 0.8662(7) 0.6612(5) 0.02399(14) 0.0479(13) Uani 1 1 d .
H22A H 0.7967 0.6909 0.0036 0.072 Uiso 1 1 calc R
H22B H 0.9548 0.6051 0.0154 0.072 Uiso 1 1 calc R
H22C H 0.9245 0.7281 0.0361 0.072 Uiso 1 1 calc R
C30 C 0.3663(6) 0.6903(5) 0.11504(14) 0.0426(12) Uani 1 1 d .
H30A H 0.3332 0.6552 0.1381 0.064 Uiso 1 1 calc R
H30B H 0.2629 0.6940 0.0992 0.064 Uiso 1 1 calc R
H30C H 0.4120 0.7708 0.1190 0.064 Uiso 1 1 calc R

loop_
_atom_site_aniso_label
_atom_site_aniso_U_11
_atom_site_aniso_U_22
_atom_site_aniso_U_33
_atom_site_aniso_U_23
_atom_site_aniso_U_13
_atom_site_aniso_U_12
Bi1 0.02367(8) 0.01058(8) 0.01617(7) 0.00053(5) 0.00056(5) 0.00061(5)
O3 0.0380(15) 0.0120(14) 0.0171(12) -0.0005(10) -0.0060(11) -0.0032(11)
O2 0.0319(13) 0.0052(12) 0.0191(11) 0.0001(10) 0.0031(10) -0.0015(10)
O1 0.0269(13) 0.0155(13) 0.0130(11) 0.0042(10) 0.0003(10) -0.0014(11)
C1 0.035(2) 0.014(2) 0.0120(15) 0.0012(13) 0.0000(14) 0.0007(15)
C23 0.034(2) 0.021(2) 0.0204(16) -0.0051(15) 0.0029(15) -0.0003(17)
C29 0.0292(18) 0.020(2) 0.0229(17) 0.0023(16) -0.0004(14) -0.0038(17)
C16 0.0258(18) 0.020(2) 0.0297(19) -0.0021(16) -0.0034(15) -0.0048(16)
C9 0.037(2) 0.027(2) 0.0156(16) -0.0019(15) -0.0030(15) -0.0029(18)
C11 0.0228(17) 0.0127(19) 0.0197(15) 0.0027(13) 0.0004(13) -0.0029(14)
C19 0.0259(19) 0.0133(19) 0.034(2) 0.0037(16) -0.0017(16) -0.0002(16)
C21 0.0297(18) 0.0097(18) 0.0151(15) -0.0028(13) -0.0014(14) -0.0003(14)
C13 0.0280(19) 0.023(2) 0.0216(17) 0.0041(15) 0.0011(14) -0.0037(16)
C14 0.034(2) 0.032(3) 0.037(2) -0.001(2) 0.0128(18) -0.0011(19)
C26 0.044(2) 0.020(2) 0.0220(18) -0.0018(16) -0.0113(17) 0.0049(18)
C24 0.041(2) 0.024(2) 0.038(2) -0.0074(19) -0.0055(19) 0.0103(19)
C20 0.0246(19) 0.045(3) 0.038(2) 0.006(2) -0.0059(17) 0.000(2)
C17 0.033(2) 0.035(3) 0.038(2) 0.004(2) -0.0127(18) -0.005(2)
C6 0.062(3) 0.015(2) 0.0169(16) 0.0030(15) -0.0031(17) 0.0048(19)
C15 0.040(3) 0.024(2) 0.054(3) 0.001(2) -0.007(2) -0.013(2)
C18 0.035(2) 0.029(3) 0.048(3) -0.013(2) 0.000(2) 0.0084(19)
C10 0.067(3) 0.019(2) 0.026(2) -0.0018(17) -0.004(2) -0.010(2)
C3 0.038(2) 0.034(3) 0.0187(17) 0.0047(17) 0.0029(16) -0.0028(19)
C12 0.047(3) 0.045(3) 0.029(2) 0.017(2) 0.0062(19) -0.003(2)
C7 0.115(5) 0.015(3) 0.034(2) 0.0042(19) -0.019(3) -0.015(3)
C8 0.053(3) 0.042(3) 0.024(2) -0.0007(19) -0.013(2) -0.006(2)
C4 0.049(3) 0.048(3) 0.023(2) 0.009(2) 0.0087(19) 0.002(2)
C27 0.072(4) 0.031(3) 0.042(3) -0.002(2) -0.034(3) -0.001(3)
C5 0.081(4) 0.038(3) 0.031(2) 0.004(2) 0.007(2) 0.034(3)
C28 0.052(3) 0.039(3) 0.044(3) 0.006(2) 0.001(2) -0.021(2)
C2 0.044(3) 0.062(4) 0.034(2) 0.009(2) 0.012(2) 0.018(3)
C25 0.082(4) 0.026(3) 0.032(2) 0.010(2) -0.023(2) -0.004(3)
C22 0.058(3) 0.046(3) 0.041(3) -0.003(2) 0.026(2) 0.002(3)
C30 0.041(3) 0.051(4) 0.036(2) -0.001(2) 0.008(2) 0.002(2)

loop_
_atom_type_symbol
_atom_type_description
_atom_type_scat_dispersion_real
_atom_type_scat_dispersion_imag
_atom_type_scat_source
C C 0.0033 0.0016 'International Tables Vol C Tables 4.2.6.8 and 6.1.1.4'
H H 0.0000 0.0000 'International Tables Vol C Tables 4.2.6.8 and 6.1.1.4'
O O 0.0106 0.0060 'International Tables Vol C Tables 4.2.6.8 and 6.1.1.4'
Bi Bi -4.1077 10.2566 'International Tables Vol C Tables 4.2.6.8 and 6.1.1.4'

loop_
_geom_angle_atom_site_label_1
_geom_angle_atom_site_label_2
_geom_angle_atom_site_label_3
_geom_angle
O2 Bi1 O3 90.37(10)
O2 Bi1 O1 92.64(11)
O3 Bi1 O1 94.52(11)
C21 O3 Bi1 133.2(2)
C11 O2 Bi1 134.1(2)
C1 O1 Bi1 130.3(2)
O1 C1 C3 103.2(3)
O1 C1 C9 109.5(3)
C3 C1 C9 116.7(3)
O1 C1 C6 108.9(3)
C3 C1 C6 109.4(3)
C9 C1 C6 108.9(3)
C22 C23 C24 107.8(4)
C22 C23 C21 113.5(4)
C24 C23 C21 115.3(3)
C22 C23 H23A 106.6
C24 C23 H23A 106.6
C21 C23 H23A 106.6
C30 C29 C28 109.1(4)
C30 C29 C21 112.8(4)
C28 C29 C21 116.7(3)
C30 C29 H29A 105.8
C28 C29 H29A 105.8
C21 C29 H29A 105.8
C17 C16 C15 109.3(3)
C17 C16 C11 116.6(3)
C15 C16 C11 115.0(3)
C17 C16 H16A 104.9
C15 C16 H16A 104.9
C11 C16 H16A 104.9
C10 C9 C8 108.7(3)
C10 C9 C1 115.0(4)
C8 C9 C1 116.3(4)
C10 C9 H9A 105.2
C8 C9 H9A 105.2
C1 C9 H9A 105.2
O2 C11 C16 106.2(3)
O2 C11 C19 104.2(3)
C16 C11 C19 109.5(3)
O2 C11 C13 109.3(3)
C16 C11 C13 117.6(3)
C19 C11 C13 109.1(3)
C20 C19 C18 107.7(3)
C20 C19 C11 112.3(3)
C18 C19 C11 112.9(3)
C20 C19 H19A 107.9
C18 C19 H19A 107.9
C11 C19 H19A 107.9
O3 C21 C23 111.5(3)
O3 C21 C26 104.0(3)
C23 C21 C26 113.1(3)
O3 C21 C29 106.6(3)
C23 C21 C29 110.2(3)
C26 C21 C29 111.2(3)
C14 C13 C12 106.4(4)
C14 C13 C11 117.3(3)
C12 C13 C11 115.6(4)
C14 C13 H13A 105.5
C12 C13 H13A 105.5
C11 C13 H13A 105.5
C13 C14 H14A 109.5
C13 C14 H14B 109.5
H14A C14 H14B 109.5
C13 C14 H14C 109.5
H14A C14 H14C 109.5
H14B C14 H14C 109.5
C25 C26 C27 108.5(4)
C25 C26 C21 116.2(4)
C27 C26 C21 115.1(4)
C25 C26 H26A 105.3
C27 C26 H26A 105.3
C21 C26 H26A 105.3
C23 C24 H24A 109.5
C23 C24 H24B 109.5
H24A C24 H24B 109.5
C23 C24 H24C 109.5
H24A C24 H24C 109.5
H24B C24 H24C 109.5
C19 C20 H20A 109.5
C19 C20 H20B 109.5
H20A C20 H20B 109.5
C19 C20 H20C 109.5
H20A C20 H20C 109.5
H20B C20 H20C 109.5
C16 C17 H17A 109.5
C16 C17 H17B 109.5
H17A C17 H17B 109.5
C16 C17 H17C 109.5
H17A C17 H17C 109.5
H17B C17 H17C 109.5
C7 C6 C5 107.9(4)
C7 C6 C1 114.0(4)
C5 C6 C1 113.8(4)
C7 C6 H6A 106.9
C5 C6 H6A 106.9
C1 C6 H6A 106.9
C16 C15 H15A 109.5
C16 C15 H15B 109.5
H15A C15 H15B 109.5
C16 C15 H15C 109.5
H15A C15 H15C 109.5
H15B C15 H15C 109.5
C19 C18 H18A 109.5
C19 C18 H18B 109.5
H18A C18 H18B 109.5
C19 C18 H18C 109.5
H18A C18 H18C 109.5
H18B C18 H18C 109.5
C9 C10 H10A 109.5
C9 C10 H10B 109.5
H10A C10 H10B 109.5
C9 C10 H10C 109.5
H10A C10 H10C 109.5
H10B C10 H10C 109.5
C2 C3 C4 109.6(4)
C2 C3 C1 116.1(4)
C4 C3 C1 116.0(3)
C2 C3 H3A 104.6
C4 C3 H3A 104.6
C1 C3 H3A 104.6
C13 C12 H12A 109.5
C13 C12 H12B 109.5
H12A C12 H12B 109.5
C13 C12 H12C 109.5
H12A C12 H12C 109.5
H12B C12 H12C 109.5
C6 C7 H7A 109.5
C6 C7 H7B 109.5
H7A C7 H7B 109.5
C6 C7 H7C 109.5
H7A C7 H7C 109.5
H7B C7 H7C 109.5
C9 C8 H8A 109.5
C9 C8 H8B 109.5
H8A C8 H8B 109.5
C9 C8 H8C 109.5
H8A C8 H8C 109.5
H8B C8 H8C 109.5
C3 C4 H4A 109.5
C3 C4 H4B 109.5
H4A C4 H4B 109.5
C3 C4 H4C 109.5
H4A C4 H4C 109.5
H4B C4 H4C 109.5
C26 C27 H27A 109.5
C26 C27 H27B 109.5
H27A C27 H27B 109.5
C26 C27 H27C 109.5
H27A C27 H27C 109.5
H27B C27 H27C 109.5
C6 C5 H5A 109.5
C6 C5 H5B 109.5
H5A C5 H5B 109.5
C6 C5 H5C 109.5
H5A C5 H5C 109.5
H5B C5 H5C 109.5
C29 C28 H28A 109.5
C29 C28 H28B 109.5
H28A C28 H28B 109.5
C29 C28 H28C 109.5
H28A C28 H28C 109.5
H28B C28 H28C 109.5
C3 C2 H2A 109.5
C3 C2 H2B 109.5
H2A C2 H2B 109.5
C3 C2 H2C 109.5
H2A C2 H2C 109.5
H2B C2 H2C 109.5
C26 C25 H25A 109.5
C26 C25 H25B 109.5
H25A C25 H25B 109.5
C26 C25 H25C 109.5
H25A C25 H25C 109.5
H25B C25 H25C 109.5
C23 C22 H22A 109.5
C23 C22 H22B 109.5
H22A C22 H22B 109.5
C23 C22 H22C 109.5
H22A C22 H22C 109.5
H22B C22 H22C 109.5
C29 C30 H30A 109.5
C29 C30 H30B 109.5
H30A C30 H30B 109.5
C29 C30 H30C 109.5
H30A C30 H30C 109.5
H30B C30 H30C 109.5

loop_
_geom_bond_atom_site_label_1
_geom_bond_atom_site_label_2
_geom_bond_distance
Bi1 O2 2.045(3)
Bi1 O3 2.060(2)
Bi1 O1 2.062(3)
O3 C21 1.438(4)
O2 C11 1.436(4)
O1 C1 1.435(4)
C1 C3 1.553(6)
C1 C9 1.563(5)
C1 C6 1.565(5)
C23 C22 1.527(6)
C23 C24 1.535(5)
C23 C21 1.545(5)
C23 H23A 1.0000
C29 C30 1.524(6)
C29 C28 1.535(6)
C29 C21 1.567(5)
C29 H29A 1.0000
C16 C17 1.526(6)
C16 C15 1.529(6)
C16 C11 1.558(5)
C16 H16A 1.0000
C9 C10 1.519(6)
C9 C8 1.541(5)
C9 H9A 1.0000
C11 C19 1.564(5)
C11 C13 1.566(5)
C19 C20 1.525(5)
C19 C18 1.528(6)
C19 H19A 1.0000
C21 C26 1.567(5)
C13 C14 1.531(6)
C13 C12 1.539(6)
C13 H13A 1.0000
C14 H14A 0.9800
C14 H14B 0.9800
C14 H14C 0.9800
C26 C25 1.524(7)
C26 C27 1.527(6)
C26 H26A 1.0000
C24 H24A 0.9800
C24 H24B 0.9800
C24 H24C 0.9800
C20 H20A 0.9800
C20 H20B 0.9800
C20 H20C 0.9800
C17 H17A 0.9800
C17 H17B 0.9800
C17 H17C 0.9800
C6 C7 1.525(7)
C6 C5 1.529(7)
C6 H6A 1.0000
C15 H15A 0.9800
C15 H15B 0.9800
C15 H15C 0.9800
C18 H18A 0.9800
C18 H18B 0.9800
C18 H18C 0.9800
C10 H10A 0.9800
C10 H10B 0.9800
C10 H10C 0.9800
C3 C2 1.530(7)
C3 C4 1.530(5)
C3 H3A 1.0000
C12 H12A 0.9800
C12 H12B 0.9800
C12 H12C 0.9800
C7 H7A 0.9800
C7 H7B 0.9800
C7 H7C 0.9800
C8 H8A 0.9800
C8 H8B 0.9800
C8 H8C 0.9800
C4 H4A 0.9800
C4 H4B 0.9800
C4 H4C 0.9800
C27 H27A 0.9800
C27 H27B 0.9800
C27 H27C 0.9800
C5 H5A 0.9800
C5 H5B 0.9800
C5 H5C 0.9800
C28 H28A 0.9800
C28 H28B 0.9800
C28 H28C 0.9800
C2 H2A 0.9800
C2 H2B 0.9800
C2 H2C 0.9800
C25 H25A 0.9800
C25 H25B 0.9800
C25 H25C 0.9800
C22 H22A 0.9800
C22 H22B 0.9800
C22 H22C 0.9800
C30 H30A 0.9800
C30 H30B 0.9800
C30 H30C 0.9800
